data_7120370
loop_
_publ_author_name
'Pittala, Narsimhulu'
'Th\'etiot, Franck'
'Charles, Catherine'
'Triki, Smail'
'Boukheddaden, Kamel'
'Chastanet, Guillaume'
'Marchivie, Mathieu'

_publ_section_title
;
 Unprecedented trinuclear FeII triazole-based complex exhibiting a
 concerted and complete sharp spin transition above room temperature
;
_journal_name_full 'Chem. Commun.'
_journal_paper_doi 10.1039/C7CC04112H
_journal_year 2017
_chemical_formula_moiety 'C108 H84 Fe3 N42 S6'
_chemical_formula_sum 'C108 H84 Fe3 N42 S6'
_chemical_formula_weight 2330.08
_chemical_name_systematic
;
 ?
;
_space_group_crystal_system trigonal
_space_group_IT_number 148
_space_group_name_Hall '-R 3'
_space_group_name_H-M_alt 'R -3'
_symmetry_space_group_name_Hall '-R 3'
_symmetry_space_group_name_H-M 'R -3 :H'
_atom_sites_solution_hydrogens geom
_atom_sites_solution_primary direct
_audit_creation_date 2017-06-28
_audit_creation_method
;
Olex2 1.2
(compiled Mar 28 2017 19:26:29 for OlexSys, GUI svn.r5337)
;
_audit_update_record
;
2017-06-28 deposited with the CCDC.
2017-06-30 downloaded from the CCDC.
;
_cell_angle_alpha 90
_cell_angle_beta 90
_cell_angle_gamma 120
_cell_formula_units_Z 3
_cell_length_a 25.525(4)
_cell_length_b 25.525(4)
_cell_length_c 14.733(2)
_cell_measurement_reflns_used 804
_cell_measurement_temperature 300(2)
_cell_measurement_theta_max 19.54
_cell_measurement_theta_min 2.76
_cell_volume 8313(2)
_computing_molecular_graphics 'Olex2 (Dolomanov et al., 2009)'
_computing_publication_material 'Olex2 (Dolomanov et al., 2009)'
_computing_structure_refinement 'ShelXL (Sheldrick, 2015)'
_computing_structure_solution 'ShelXT (Sheldrick, 2015)'
_diffrn_ambient_temperature 300.11
_diffrn_measured_fraction_theta_full 0.826
_diffrn_measured_fraction_theta_max 0.897
_diffrn_measurement_device_type 'Bruker APEX-II CCD'
_diffrn_measurement_method '\f and \w scans'
_diffrn_radiation_type MoK\a
_diffrn_radiation_wavelength 0.71073
_diffrn_reflns_av_R_equivalents 0.0901
_diffrn_reflns_av_unetI/netI 0.2505
_diffrn_reflns_Laue_measured_fraction_full 0.826
_diffrn_reflns_Laue_measured_fraction_max 0.897
_diffrn_reflns_limit_h_max 21
_diffrn_reflns_limit_h_min -30
_diffrn_reflns_limit_k_max 29
_diffrn_reflns_limit_k_min -23
_diffrn_reflns_limit_l_max 12
_diffrn_reflns_limit_l_min -17
_diffrn_reflns_number 6203
_diffrn_reflns_point_group_measured_fraction_full 0.826
_diffrn_reflns_point_group_measured_fraction_max 0.897
_diffrn_reflns_theta_full 26.000
_diffrn_reflns_theta_max 25.235
_diffrn_reflns_theta_min 2.803
_diffrn_standards_number 0
_exptl_absorpt_coefficient_mu 0.569
_exptl_absorpt_correction_T_max 0.7453
_exptl_absorpt_correction_T_min 0.6279
_exptl_absorpt_correction_type multi-scan
_exptl_absorpt_process_details
;
SADABS-2012/1 (Bruker,2012) was used for absorption correction.
wR2(int) was 0.0920 before and 0.0561 after correction.
The Ratio of minimum to maximum transmission is 0.8425.
The \l/2 correction factor is 0.0015.
;
_exptl_crystal_density_diffrn 1.396
_exptl_crystal_F_000 3600
_exptl_crystal_size_max 0.2
_exptl_crystal_size_mid 0.02
_exptl_crystal_size_min 0.02
_refine_diff_density_max 0.712
_refine_diff_density_min -0.636
_refine_diff_density_rms 0.082
_refine_ls_extinction_method none
_refine_ls_goodness_of_fit_ref 0.939
_refine_ls_hydrogen_treatment constr
_refine_ls_matrix_type full
_refine_ls_number_parameters 241
_refine_ls_number_reflns 3005
_refine_ls_number_restraints 0
_refine_ls_restrained_S_all 0.939
_refine_ls_R_factor_all 0.2427
_refine_ls_R_factor_gt 0.0561
_refine_ls_shift/su_max 0.000
_refine_ls_shift/su_mean 0.000
_refine_ls_structure_factor_coef Fsqd
_refine_ls_weighting_details 'w=1/[\s^2^(Fo^2^)+(0.0637P)^2^] where P=(Fo^2^+2Fc^2^)/3'
_refine_ls_weighting_scheme calc
_refine_ls_wR_factor_gt 0.1126
_refine_ls_wR_factor_ref 0.1772
_reflns_Friedel_coverage 0.000
_reflns_number_gt 1130
_reflns_number_total 3005
_reflns_threshold_expression 'I > 2\s(I)'
_cod_data_source_file c7cc04112h2.cif
_cod_data_source_block 300K
_cod_original_cell_volume 8313(3)
_cod_database_code 7120370
_shelxl_version_number 2013-4
_shelx_space_group_comment
;
The symmetry employed for this shelxl refinement is uniquely defined
by the following loop, which should always be used as a source of
symmetry information in preference to the above space-group names.
They are only intended as comments.
;
_olex2_refinement_description
;
1. Fixed Uiso
 At 1.2 times of:
  All C(H) groups, All C(H,H) groups
 At 1.5 times of:
  All C(H,H,H) groups
2.a Secondary CH2 refined with riding coordinates:
 C3(H3A,H3B), C17(H17A,H17B)
2.b Aromatic/amide H refined with riding coordinates:
 C1(H1), C2(H2), C5(H5), C6(H6), C7(H7), C8(H8), C9(H9)
2.c Idealised Me refined as rotating group:
 C18(H18A,H18B,H18C)
;

loop_
_space_group_symop_operation_xyz
'x, y, z'
'-y, x-y, z'
'-x+y, -x, z'
'x+2/3, y+1/3, z+1/3'
'-y+2/3, x-y+1/3, z+1/3'
'-x+y+2/3, -x+1/3, z+1/3'
'x+1/3, y+2/3, z+2/3'
'-y+1/3, x-y+2/3, z+2/3'
'-x+y+1/3, -x+2/3, z+2/3'
'-x, -y, -z'
'y, -x+y, -z'
'x-y, x, -z'
'-x+2/3, -y+1/3, -z+1/3'
'y+2/3, -x+y+1/3, -z+1/3'
'x-y+2/3, x+1/3, -z+1/3'
'-x+1/3, -y+2/3, -z+2/3'
'y+1/3, -x+y+2/3, -z+2/3'
'x-y+1/3, x+2/3, -z+2/3'

loop_
_atom_site_label
_atom_site_type_symbol
_atom_site_fract_x
_atom_site_fract_y
_atom_site_fract_z
_atom_site_U_iso_or_equiv
_atom_site_adp_type
_atom_site_occupancy
_atom_site_site_symmetry_order
_atom_site_calc_flag
_atom_site_refinement_flags_posn
_atom_site_refinement_flags_adp
_atom_site_refinement_flags_occupancy
Fe1 Fe 0.3333 0.6667 0.1667 0.0388(7) Uani 1 6 d S T P
Fe2 Fe 0.3333 0.6667 0.41572(10) 0.0399(5) Uani 1 3 d S T P
S1 S 0.57099(10) 0.64387(11) 0.60803(15) 0.0783(8) Uani 1 1 d . . .
N1 N 0.4027(2) 0.7176(2) 0.2448(3) 0.0384(14) Uani 1 1 d . . .
N2 N 0.4036(2) 0.7178(2) 0.3393(3) 0.0365(14) Uani 1 1 d . . .
N3 N 0.4934(3) 0.7863(3) 0.2926(4) 0.0473(15) Uani 1 1 d . . .
N4 N 0.3852(2) 0.6483(3) 0.4890(3) 0.0435(16) Uani 1 1 d . . .
N5 N 0.4477(3) 0.6194(4) 0.7481(5) 0.088(2) Uani 1 1 d . . .
N6 N 0.4374(4) 0.5974(4) 0.3211(5) 0.092(3) Uani 1 1 d . . .
N7 N 0.6250(4) 0.6637(4) 0.3701(5) 0.109(3) Uani 1 1 d . . .
C1 C 0.4569(3) 0.7593(3) 0.2197(4) 0.0454(19) Uani 1 1 d . . .
H1 H 0.4691 0.7693 0.1596 0.054 Uiso 1 1 calc R . .
C2 C 0.4579(3) 0.7588(3) 0.3640(5) 0.0484(19) Uani 1 1 d . . .
H2 H 0.4703 0.7679 0.4241 0.058 Uiso 1 1 calc R . .
C3 C 0.5557(3) 0.8369(3) 0.2929(5) 0.066(2) Uani 1 1 d . . .
H3A H 0.5698 0.8466 0.3550 0.079 Uiso 1 1 calc R . .
H3B H 0.5564 0.8722 0.2667 0.079 Uiso 1 1 calc R . .
C4 C 0.5981(3) 0.8233(4) 0.2402(5) 0.060(2) Uani 1 1 d . . .
C5 C 0.5991(4) 0.7712(5) 0.2533(6) 0.091(3) Uani 1 1 d . . .
H5 H 0.5720 0.7426 0.2939 0.109 Uiso 1 1 calc R . .
C6 C 0.6395(5) 0.7598(5) 0.2074(8) 0.110(4) Uani 1 1 d . . .
H6 H 0.6388 0.7234 0.2161 0.132 Uiso 1 1 calc R . .
C7 C 0.6793(5) 0.8009(7) 0.1508(8) 0.119(4) Uani 1 1 d . . .
H7 H 0.7073 0.7938 0.1211 0.143 Uiso 1 1 calc R . .
C8 C 0.6792(5) 0.8538(6) 0.1361(8) 0.126(4) Uani 1 1 d . . .
H8 H 0.7070 0.8822 0.0959 0.151 Uiso 1 1 calc R . .
C9 C 0.6380(5) 0.8656(4) 0.1804(7) 0.096(3) Uani 1 1 d . . .
H9 H 0.6375 0.9013 0.1697 0.116 Uiso 1 1 calc R . .
C10 C 0.4185(4) 0.6392(3) 0.5269(5) 0.048(2) Uani 1 1 d . . .
C11 C 0.4619(3) 0.6295(3) 0.5746(5) 0.050(2) Uani 1 1 d . . .
C12 C 0.4547(3) 0.6238(4) 0.6708(5) 0.061(2) Uani 1 1 d . . .
C13 C 0.5125(3) 0.6318(3) 0.5338(5) 0.050(2) Uani 1 1 d . . .
C14 C 0.5213(4) 0.6313(4) 0.4403(5) 0.059(2) Uani 1 1 d . . .
C15 C 0.4746(4) 0.6130(4) 0.3756(6) 0.068(3) Uani 1 1 d . . .
C16 C 0.5780(5) 0.6483(4) 0.4010(6) 0.076(3) Uani 1 1 d . . .
C17 C 0.6050(6) 0.5999(6) 0.5713(8) 0.136(4) Uani 1 1 d . . .
H17A H 0.6265 0.6177 0.5152 0.163 Uiso 1 1 calc R . .
H17B H 0.6353 0.6056 0.6161 0.163 Uiso 1 1 calc R . .
C18 C 0.5710(7) 0.5410(5) 0.5574(10) 0.200(8) Uani 1 1 d . . .
H18A H 0.5521 0.5341 0.4989 0.301 Uiso 1 1 calc GR . .
H18B H 0.5404 0.5238 0.6035 0.301 Uiso 1 1 calc GR . .
H18C H 0.5957 0.5225 0.5597 0.301 Uiso 1 1 calc GR . .

loop_
_atom_site_aniso_label
_atom_site_aniso_U_11
_atom_site_aniso_U_22
_atom_site_aniso_U_33
_atom_site_aniso_U_23
_atom_site_aniso_U_13
_atom_site_aniso_U_12
Fe1 0.0467(10) 0.0467(10) 0.0231(13) 0.000 0.000 0.0234(5)
Fe2 0.0484(8) 0.0484(8) 0.0231(9) 0.000 0.000 0.0242(4)
S1 0.0815(17) 0.107(2) 0.0645(15) 0.0017(13) -0.0093(12) 0.0610(16)
N1 0.043(4) 0.048(4) 0.024(3) 0.004(3) 0.001(3) 0.023(3)
N2 0.042(4) 0.041(4) 0.018(3) 0.004(3) 0.001(3) 0.015(3)
N3 0.036(4) 0.049(4) 0.041(4) -0.007(3) -0.001(3) 0.010(3)
N4 0.048(4) 0.063(4) 0.022(3) 0.003(3) 0.000(3) 0.029(4)
N5 0.103(6) 0.145(7) 0.046(4) 0.007(5) 0.005(4) 0.085(6)
N6 0.116(7) 0.158(8) 0.037(4) -0.011(5) -0.009(4) 0.095(6)
N7 0.100(7) 0.151(8) 0.094(7) 0.012(5) 0.033(5) 0.076(7)
C1 0.055(5) 0.059(5) 0.021(4) -0.006(4) -0.005(4) 0.027(5)
C2 0.049(5) 0.052(5) 0.031(4) -0.001(4) -0.006(4) 0.016(5)
C3 0.057(6) 0.064(6) 0.056(5) -0.002(4) -0.003(4) 0.015(5)
C4 0.049(6) 0.071(6) 0.046(5) 0.000(5) -0.004(4) 0.019(5)
C5 0.077(7) 0.121(10) 0.084(7) 0.024(6) 0.022(6) 0.056(7)
C6 0.108(9) 0.146(11) 0.095(8) 0.030(8) 0.018(7) 0.079(9)
C7 0.107(10) 0.160(13) 0.099(9) 0.000(9) 0.031(7) 0.074(10)
C8 0.096(9) 0.116(11) 0.129(11) 0.020(9) 0.055(8) 0.025(8)
C9 0.098(8) 0.079(7) 0.090(8) 0.013(6) 0.038(6) 0.027(7)
C10 0.060(6) 0.053(5) 0.029(4) 0.005(4) 0.006(4) 0.025(5)
C11 0.052(5) 0.061(5) 0.036(4) -0.002(4) -0.001(4) 0.027(4)
C12 0.064(6) 0.092(7) 0.047(5) -0.001(5) -0.002(5) 0.056(5)
C13 0.052(5) 0.062(5) 0.036(4) 0.006(4) -0.004(4) 0.030(4)
C14 0.062(6) 0.082(6) 0.039(5) 0.006(4) 0.000(5) 0.041(5)
C15 0.100(8) 0.104(7) 0.035(5) 0.003(5) 0.009(5) 0.076(7)
C16 0.085(8) 0.098(7) 0.065(6) -0.003(5) 0.011(6) 0.060(7)
C17 0.159(12) 0.170(12) 0.131(11) -0.002(9) -0.010(9) 0.121(11)
C18 0.248(18) 0.072(9) 0.26(2) -0.042(10) -0.039(13) 0.061(11)

loop_
_atom_type_symbol
_atom_type_description
_atom_type_scat_dispersion_real
_atom_type_scat_dispersion_imag
_atom_type_scat_source
C C 0.0033 0.0016 'International Tables Vol C Tables 4.2.6.8 and 6.1.1.4'
H H 0.0000 0.0000 'International Tables Vol C Tables 4.2.6.8 and 6.1.1.4'
Fe Fe 0.3463 0.8444 'International Tables Vol C Tables 4.2.6.8 and 6.1.1.4'
N N 0.0061 0.0033 'International Tables Vol C Tables 4.2.6.8 and 6.1.1.4'
S S 0.1246 0.1234 'International Tables Vol C Tables 4.2.6.8 and 6.1.1.4'

loop_
_geom_angle_atom_site_label_1
_geom_angle_atom_site_label_2
_geom_angle_atom_site_label_3
_geom_angle
_geom_angle_site_symmetry_1
_geom_angle_site_symmetry_3
N1 Fe1 N1 89.1(2) 2_665 3_565
N1 Fe1 N1 180.0 2_665 14_455
N1 Fe1 N1 90.9(2) 2_665 13_565
N1 Fe1 N1 180.0 . 13_565
N1 Fe1 N1 89.1(2) 15 14_455
N1 Fe1 N1 90.9(2) . 14_455
N1 Fe1 N1 89.1(2) 2_665 .
N1 Fe1 N1 90.9(2) 2_665 15
N1 Fe1 N1 89.1(2) 3_565 .
N1 Fe1 N1 90.9(2) 3_565 14_455
N1 Fe1 N1 90.9(2) 15 .
N1 Fe1 N1 180.0 3_565 15
N1 Fe1 N1 89.1(2) 15 13_565
N1 Fe1 N1 90.9(2) 3_565 13_565
N1 Fe1 N1 89.1(2) 13_565 14_455
N2 Fe2 N2 90.3(2) 2_665 3_565
N2 Fe2 N2 90.3(2) . 3_565
N2 Fe2 N2 90.3(2) 2_665 .
N4 Fe2 N2 89.2(2) 3_565 2_665
N4 Fe2 N2 178.7(2) 2_665 3_565
N4 Fe2 N2 89.2(2) . 3_565
N4 Fe2 N2 88.4(2) . .
N4 Fe2 N2 88.4(2) 2_665 2_665
N4 Fe2 N2 89.2(2) 2_665 .
N4 Fe2 N2 178.7(2) 3_565 .
N4 Fe2 N2 88.4(2) 3_565 3_565
N4 Fe2 N2 178.7(2) . 2_665
N4 Fe2 N4 92.0(2) 2_665 3_565
N4 Fe2 N4 92.0(2) 2_665 .
N4 Fe2 N4 92.0(2) 3_565 .
C13 S1 C17 109.6(5) . .
N2 N1 Fe1 126.7(4) . .
C1 N1 Fe1 127.7(4) . .
C1 N1 N2 105.6(5) . .
N1 N2 Fe2 124.3(4) . .
C2 N2 Fe2 128.7(4) . .
C2 N2 N1 107.0(5) . .
C1 N3 C3 127.9(6) . .
C2 N3 C1 104.0(6) . .
C2 N3 C3 127.9(6) . .
C10 N4 Fe2 175.1(6) . .
N1 C1 N3 111.5(6) . .
N1 C1 H1 124.2 . .
N3 C1 H1 124.2 . .
N2 C2 N3 111.8(6) . .
N2 C2 H2 124.1 . .
N3 C2 H2 124.1 . .
N3 C3 H3A 109.1 . .
N3 C3 H3B 109.1 . .
N3 C3 C4 112.5(6) . .
H3A C3 H3B 107.8 . .
C4 C3 H3A 109.1 . .
C4 C3 H3B 109.1 . .
C5 C4 C3 121.3(8) . .
C5 C4 C9 119.6(9) . .
C9 C4 C3 119.0(9) . .
C4 C5 H5 119.4 . .
C4 C5 C6 121.3(9) . .
C6 C5 H5 119.4 . .
C5 C6 H6 120.1 . .
C7 C6 C5 119.8(11) . .
C7 C6 H6 120.1 . .
C6 C7 H7 120.0 . .
C6 C7 C8 120.1(12) . .
C8 C7 H7 120.0 . .
C7 C8 H8 119.6 . .
C7 C8 C9 120.9(10) . .
C9 C8 H8 119.6 . .
C4 C9 C8 118.3(10) . .
C4 C9 H9 120.9 . .
C8 C9 H9 120.9 . .
N4 C10 C11 178.4(9) . .
C12 C11 C10 115.5(6) . .
C13 C11 C10 124.0(6) . .
C13 C11 C12 120.1(7) . .
N5 C12 C11 178.4(8) . .
C11 C13 S1 115.3(5) . .
C11 C13 C14 125.0(6) . .
C14 C13 S1 119.4(6) . .
C13 C14 C15 123.8(7) . .
C13 C14 C16 123.2(7) . .
C16 C14 C15 113.0(7) . .
N6 C15 C14 177.8(9) . .
N7 C16 C14 178.2(10) . .
S1 C17 H17A 107.3 . .
S1 C17 H17B 107.3 . .
H17A C17 H17B 106.9 . .
C18 C17 S1 120.2(11) . .
C18 C17 H17A 107.3 . .
C18 C17 H17B 107.3 . .
C17 C18 H18A 109.5 . .
C17 C18 H18B 109.5 . .
C17 C18 H18C 109.5 . .
H18A C18 H18B 109.5 . .
H18A C18 H18C 109.5 . .
H18B C18 H18C 109.5 . .

loop_
_geom_bond_atom_site_label_1
_geom_bond_atom_site_label_2
_geom_bond_distance
_geom_bond_site_symmetry_2
Fe1 N1 1.961(5) 2_665
Fe1 N1 1.961(5) 15
Fe1 N1 1.961(5) 3_565
Fe1 N1 1.961(5) 13_565
Fe1 N1 1.961(5) .
Fe1 N1 1.961(5) 14_455
Fe2 N2 1.962(5) .
Fe2 N2 1.962(5) 2_665
Fe2 N2 1.962(5) 3_565
Fe2 N4 1.938(6) 3_565
Fe2 N4 1.938(6) .
Fe2 N4 1.938(6) 2_665
S1 C13 1.749(7) .
S1 C17 1.812(10) .
N1 N2 1.392(6) .
N1 C1 1.309(8) .
N2 C2 1.302(7) .
N3 C1 1.362(8) .
N3 C2 1.336(8) .
N3 C3 1.463(8) .
N4 C10 1.133(8) .
N5 C12 1.149(9) .
N6 C15 1.152(10) .
N7 C16 1.154(10) .
C1 H1 0.9300 .
C2 H2 0.9300 .
C3 H3A 0.9700 .
C3 H3B 0.9700 .
C3 C4 1.508(10) .
C4 C5 1.356(11) .
C4 C9 1.371(10) .
C5 H5 0.9300 .
C5 C6 1.380(12) .
C6 H6 0.9300 .
C6 C7 1.328(13) .
C7 H7 0.9300 .
C7 C8 1.369(13) .
C8 H8 0.9300 .
C8 C9 1.393(13) .
C9 H9 0.9300 .
C10 C11 1.436(10) .
C11 C12 1.428(10) .
C11 C13 1.397(9) .
C13 C14 1.398(9) .
C14 C15 1.411(11) .
C14 C16 1.409(12) .
C17 H17A 0.9700 .
C17 H17B 0.9700 .
C17 C18 1.322(13) .
C18 H18A 0.9600 .
C18 H18B 0.9600 .
C18 H18C 0.9600 .

loop_
_geom_torsion_atom_site_label_1
_geom_torsion_atom_site_label_2
_geom_torsion_atom_site_label_3
_geom_torsion_atom_site_label_4
_geom_torsion
Fe1 N1 N2 Fe2 -1.0(7)
Fe1 N1 N2 C2 -178.8(4)
Fe1 N1 C1 N3 179.0(4)
Fe2 N2 C2 N3 -177.6(4)
S1 C13 C14 C15 170.0(6)
S1 C13 C14 C16 -9.2(11)
N1 N2 C2 N3 0.2(7)
N2 N1 C1 N3 0.7(7)
N3 C3 C4 C5 -48.6(10)
N3 C3 C4 C9 133.8(8)
C1 N1 N2 Fe2 177.3(4)
C1 N1 N2 C2 -0.5(7)
C1 N3 C2 N2 0.3(8)
C1 N3 C3 C4 -59.5(9)
C2 N3 C1 N1 -0.6(7)
C2 N3 C3 C4 125.9(7)
C3 N3 C1 N1 -176.3(6)
C3 N3 C2 N2 175.9(6)
C3 C4 C5 C6 -177.6(8)
C3 C4 C9 C8 176.5(9)
C4 C5 C6 C7 1.6(16)
C5 C4 C9 C8 -1.2(14)
C5 C6 C7 C8 -1.8(19)
C6 C7 C8 C9 1(2)
C7 C8 C9 C4 0.9(18)
C9 C4 C5 C6 -0.1(14)
C10 C11 C13 S1 159.4(6)
C10 C11 C13 C14 -14.0(12)
C11 C13 C14 C15 -16.9(12)
C11 C13 C14 C16 164.0(8)
C12 C11 C13 S1 -13.2(9)
C12 C11 C13 C14 173.3(7)
C13 S1 C17 C18 -53.5(13)
C17 S1 C13 C11 142.6(7)
C17 S1 C13 C14 -43.5(8)
